data_2211254
loop_
_publ_author_name
'Rashid, Naghmana'
'Hasan, Mashooda'
'Yusof, Nurdiyana M.'
'Yamin, Bohari M.'

_publ_section_title 1-(4-Methylphenylsulfonyl)-5-nitro-2-[(<i>E</i>)-prop-1-enyl]-1<i>H</i>-benzimidazole
_journal_coeditor_code AT2145
_journal_issue 12
_journal_name_full 'Acta Crystallographica Section E'
_journal_page_first o5455
_journal_page_last o5456
_journal_paper_doi 10.1107/S1600536806045892
_journal_volume 62
_journal_year 2006
_chemical_formula_iupac 'C17 H15 N3 O4 S'
_chemical_formula_moiety 'C17 H15 N3 O4 S'
_chemical_formula_sum 'C17 H15 N3 O4 S'
_chemical_formula_weight 357.38
_chemical_melting_point 417
_chemical_name_systematic
;
1-(4-Methylphenylsulfonyl)-5-nitro-2-[(E)-prop-1-enyl]-1H-benzimidazole
;
_space_group_IT_number 2
_symmetry_cell_setting triclinic
_symmetry_space_group_name_Hall '-P 1'
_symmetry_space_group_name_H-M 'P -1'
_atom_sites_solution_hydrogens geom
_atom_sites_solution_primary direct
_atom_sites_solution_secondary difmap
_audit_creation_method SHELXL-97
_cell_angle_alpha 68.962(5)
_cell_angle_beta 85.274(4)
_cell_angle_gamma 71.978(5)
_cell_formula_units_Z 2
_cell_length_a 7.421(2)
_cell_length_b 9.629(2)
_cell_length_c 13.144(4)
_cell_measurement_reflns_used 3290
_cell_measurement_temperature 298(2)
_cell_measurement_theta_max 25.0
_cell_measurement_theta_min 1.6
_cell_volume 833.2(4)
_computing_cell_refinement 'SAINT (Bruker, 2000)'
_computing_data_collection 'SMART (Bruker, 2000)'
_computing_data_reduction SAINT
_computing_molecular_graphics 'SHELXTL (Sheldrick, 1997b)'
_computing_publication_material
;
SHELXTL, PARST (Nardelli, 1995) and PLATON (Spek, 2003)
;
_computing_structure_refinement 'SHELXL97 (Sheldrick, 1997a)'
_computing_structure_solution 'SHELXS97 (Sheldrick, 1997a)'
_diffrn_ambient_temperature 298(2)
_diffrn_detector_area_resol_mean 83.66
_diffrn_measured_fraction_theta_full 0.99
_diffrn_measured_fraction_theta_max 0.99
_diffrn_measurement_device_type
;
Bruker SMART APEX CCD area-detector
;
_diffrn_measurement_method \w
_diffrn_radiation_monochromator graphite
_diffrn_radiation_source 'fine-focus sealed tube'
_diffrn_radiation_type MoK\a
_diffrn_radiation_wavelength 0.71073
_diffrn_reflns_av_R_equivalents 0.0496
_diffrn_reflns_av_sigmaI/netI 0.0620
_diffrn_reflns_limit_h_max 8
_diffrn_reflns_limit_h_min -8
_diffrn_reflns_limit_k_max 11
_diffrn_reflns_limit_k_min -11
_diffrn_reflns_limit_l_max 15
_diffrn_reflns_limit_l_min -15
_diffrn_reflns_number 7818
_diffrn_reflns_theta_full 25.0
_diffrn_reflns_theta_max 25.0
_diffrn_reflns_theta_min 1.6
_diffrn_standards_decay_% 0
_diffrn_standards_interval_count 0
_diffrn_standards_interval_time 0
_diffrn_standards_number 0
_exptl_absorpt_coefficient_mu 0.222
_exptl_absorpt_correction_T_max 0.954
_exptl_absorpt_correction_T_min 0.930
_exptl_absorpt_correction_type multi-scan
_exptl_absorpt_process_details '(SADABS; Bruker, 2000)'
_exptl_crystal_colour colourless
_exptl_crystal_density_diffrn 1.424
_exptl_crystal_density_method 'not measured'
_exptl_crystal_description block
_exptl_crystal_F_000 372
_exptl_crystal_size_max 0.33
_exptl_crystal_size_mid 0.23
_exptl_crystal_size_min 0.21
_refine_diff_density_max 0.38
_refine_diff_density_min -0.41
_refine_ls_extinction_method none
_refine_ls_goodness_of_fit_ref 1.17
_refine_ls_hydrogen_treatment constr
_refine_ls_matrix_type full
_refine_ls_number_parameters 228
_refine_ls_number_reflns 2923
_refine_ls_number_restraints 0
_refine_ls_restrained_S_all 1.17
_refine_ls_R_factor_all 0.125
_refine_ls_R_factor_gt 0.088
_refine_ls_shift/su_max 0.000
_refine_ls_shift/su_mean 0.000
_refine_ls_structure_factor_coef Fsqd
_refine_ls_weighting_details 'calc w=1/[\s^2^(Fo^2^)+(0.0934P)^2^+0.5296P] where P=(Fo^2^+2Fc^2^)/3'
_refine_ls_weighting_scheme calc
_refine_ls_wR_factor_gt 0.206
_refine_ls_wR_factor_ref 0.221
_reflns_number_gt 2056
_reflns_number_total 2923
_reflns_threshold_expression I>2\s(I)
_cod_data_source_file at2145.cif
_cod_data_source_block I
_cod_original_sg_symbol_H-M ' P -1'
_cod_database_code 2211254
_cod_database_fobs_code 2211254

loop_
_symmetry_equiv_pos_as_xyz
'x, y, z'
'-x, -y, -z'

loop_
_atom_site_type_symbol
_atom_site_label
_atom_site_fract_x
_atom_site_fract_y
_atom_site_fract_z
_atom_site_U_iso_or_equiv
_atom_site_adp_type
_atom_site_calc_flag
_atom_site_refinement_flags
_atom_site_occupancy
S S1 0.06971(17) 0.34289(15) 0.31619(10) 0.0580(4) Uani d . 1
O O1 0.5168(6) 0.4322(6) -0.2381(3) 0.0961(14) Uani d . 1
O O2 0.5403(6) 0.1869(6) -0.1657(4) 0.1051(15) Uani d . 1
O O3 0.0537(5) 0.2055(4) 0.3070(3) 0.0752(10) Uani d . 1
O O4 -0.0851(4) 0.4403(4) 0.3534(3) 0.0743(10) Uani d . 1
N N1 0.1117(5) 0.4512(4) 0.1883(3) 0.0534(10) Uani d . 1
N N2 0.1485(5) 0.6549(5) 0.0438(3) 0.0615(11) Uani d . 1
N N3 0.4887(6) 0.3190(7) -0.1646(4) 0.0768(13) Uani d . 1
C C1 0.2267(6) 0.5165(6) 0.0243(4) 0.0553(12) Uani d . 1
C C2 0.3176(7) 0.4984(6) -0.0708(4) 0.0633(13) Uani d . 1
H H2 0.3297 0.5827 -0.1309 0.076 Uiso calc R 1
C C3 0.3867(6) 0.3477(6) -0.0683(4) 0.0571(12) Uani d . 1
C C4 0.3674(7) 0.2186(6) 0.0173(4) 0.0682(14) Uani d . 1
H H4 0.4156 0.1196 0.0129 0.082 Uiso calc R 1
C C5 0.2753(7) 0.2375(6) 0.1103(4) 0.0625(13) Uani d . 1
H H5 0.2599 0.1529 0.1691 0.075 Uiso calc R 1
C C6 0.2081(6) 0.3869(5) 0.1112(4) 0.0513(11) Uani d . 1
C C7 0.0811(6) 0.6144(6) 0.1428(4) 0.0569(12) Uani d . 1
C C8 -0.0150(7) 0.7239(6) 0.1964(4) 0.0645(13) Uani d . 1
H H8 -0.0450 0.6823 0.2690 0.077 Uiso calc R 1
C C9 -0.0619(8) 0.8719(7) 0.1531(5) 0.0801(17) Uani d . 1
H H9 -0.0282 0.9113 0.0810 0.096 Uiso calc R 1
C C10 -0.1632(9) 0.9894(7) 0.2026(5) 0.097(2) Uani d . 1
H H10A -0.2761 1.0575 0.1598 0.145 Uiso calc R 1
H H10B -0.0825 1.0494 0.2048 0.145 Uiso calc R 1
H H10C -0.1967 0.9376 0.2755 0.145 Uiso calc R 1
C C11 0.2751(6) 0.3005(5) 0.3911(3) 0.0521(11) Uani d . 1
C C12 0.4444(7) 0.1989(6) 0.3747(4) 0.0671(14) Uani d . 1
H H12 0.4499 0.1531 0.3226 0.080 Uiso calc R 1
C C13 0.6018(8) 0.1668(6) 0.4350(4) 0.0715(15) Uani d . 1
H H13 0.7151 0.1007 0.4220 0.086 Uiso calc R 1
C C14 0.5994(7) 0.2292(5) 0.5153(4) 0.0586(12) Uani d . 1
C C15 0.4287(8) 0.3283(6) 0.5312(4) 0.0714(14) Uani d . 1
H H15 0.4217 0.3706 0.5854 0.086 Uiso calc R 1
C C16 0.2696(7) 0.3654(6) 0.4693(4) 0.0647(13) Uani d . 1
H H16 0.1575 0.4349 0.4802 0.078 Uiso calc R 1
C C17 0.7743(8) 0.1911(7) 0.5821(4) 0.0796(16) Uani d . 1
H H17A 0.7850 0.0975 0.6441 0.119 Uiso calc R 1
H H17B 0.7660 0.2756 0.6065 0.119 Uiso calc R 1
H H17C 0.8838 0.1758 0.5384 0.119 Uiso calc R 1

loop_
_atom_site_aniso_label
_atom_site_aniso_U_11
_atom_site_aniso_U_22
_atom_site_aniso_U_33
_atom_site_aniso_U_12
_atom_site_aniso_U_13
_atom_site_aniso_U_23
S1 0.0544(8) 0.0687(9) 0.0582(8) -0.0227(6) 0.0147(6) -0.0300(6)
O1 0.100(3) 0.127(4) 0.052(2) -0.028(3) 0.016(2) -0.029(3)
O2 0.115(4) 0.122(4) 0.103(3) -0.039(3) 0.051(3) -0.075(3)
O3 0.085(3) 0.081(2) 0.079(2) -0.043(2) 0.019(2) -0.039(2)
O4 0.052(2) 0.087(2) 0.080(2) -0.0106(17) 0.0212(18) -0.038(2)
N1 0.057(2) 0.056(2) 0.047(2) -0.0087(18) 0.0026(18) -0.0250(19)
N2 0.058(2) 0.072(3) 0.047(2) -0.010(2) -0.0080(19) -0.019(2)
N3 0.064(3) 0.112(4) 0.064(3) -0.025(3) 0.007(2) -0.044(3)
C1 0.047(3) 0.073(3) 0.050(3) -0.009(2) -0.004(2) -0.031(3)
C2 0.062(3) 0.082(4) 0.042(3) -0.021(3) -0.006(2) -0.017(3)
C3 0.051(3) 0.075(4) 0.049(3) -0.012(2) 0.003(2) -0.033(3)
C4 0.066(3) 0.075(4) 0.067(3) -0.009(3) 0.004(3) -0.039(3)
C5 0.061(3) 0.072(3) 0.058(3) -0.018(3) 0.008(2) -0.031(3)
C6 0.046(3) 0.061(3) 0.045(3) -0.010(2) -0.004(2) -0.021(2)
C7 0.052(3) 0.069(3) 0.049(3) -0.011(2) -0.012(2) -0.022(2)
C8 0.073(3) 0.064(3) 0.052(3) -0.008(3) -0.005(3) -0.024(3)
C9 0.099(4) 0.070(4) 0.060(3) -0.006(3) -0.006(3) -0.024(3)
C10 0.106(5) 0.079(4) 0.100(5) 0.004(3) -0.024(4) -0.046(4)
C11 0.058(3) 0.051(3) 0.044(3) -0.016(2) 0.012(2) -0.015(2)
C12 0.070(3) 0.076(3) 0.054(3) -0.006(3) 0.001(3) -0.036(3)
C13 0.066(3) 0.079(4) 0.062(3) -0.004(3) 0.006(3) -0.033(3)
C14 0.067(3) 0.056(3) 0.040(3) -0.016(2) 0.006(2) -0.006(2)
C15 0.076(4) 0.088(4) 0.058(3) -0.023(3) 0.008(3) -0.037(3)
C16 0.061(3) 0.072(3) 0.062(3) -0.007(3) 0.009(3) -0.037(3)
C17 0.082(4) 0.087(4) 0.055(3) -0.016(3) -0.009(3) -0.012(3)

loop_
_atom_type_symbol
_atom_type_description
_atom_type_scat_dispersion_real
_atom_type_scat_dispersion_imag
_atom_type_scat_source
C C 0.0033 0.0016 'International Tables Vol C Tables 4.2.6.8 and 6.1.1.4'
H H 0.0000 0.0000 'International Tables Vol C Tables 4.2.6.8 and 6.1.1.4'
N N 0.0061 0.0033 'International Tables Vol C Tables 4.2.6.8 and 6.1.1.4'
O O 0.0106 0.0060 'International Tables Vol C Tables 4.2.6.8 and 6.1.1.4'
S S 0.1246 0.1234 'International Tables Vol C Tables 4.2.6.8 and 6.1.1.4'

loop_
_geom_angle_atom_site_label_1
_geom_angle_atom_site_label_2
_geom_angle_atom_site_label_3
_geom_angle
_geom_angle_publ_flag
O3 S1 O4 119.8(2) yes
O3 S1 N1 104.8(2) yes
O4 S1 N1 106.8(2) yes
O3 S1 C11 110.1(2) yes
O4 S1 C11 109.8(2) ?
N1 S1 C11 104.2(2) ?
C6 N1 C7 107.3(4) ?
C6 N1 S1 123.7(3) ?
C7 N1 S1 128.6(3) ?
C7 N2 C1 105.3(4) ?
O2 N3 O1 124.2(5) ?
O2 N3 C3 118.7(5) ?
O1 N3 C3 117.1(5) ?
N2 C1 C6 112.8(4) ?
N2 C1 C2 126.9(5) ?
C6 C1 C2 120.2(4) ?
C3 C2 C1 115.3(5) ?
C3 C2 H2 122.4 ?
C1 C2 H2 122.4 ?
C2 C3 C4 124.8(5) ?
C2 C3 N3 118.3(5) ?
C4 C3 N3 116.9(5) ?
C3 C4 C5 119.6(5) ?
C3 C4 H4 120.2 ?
C5 C4 H4 120.2 ?
C6 C5 C4 117.0(5) ?
C6 C5 H5 121.5 ?
C4 C5 H5 121.5 ?
C5 C6 C1 123.1(4) ?
C5 C6 N1 133.5(4) ?
C1 C6 N1 103.4(4) ?
N2 C7 N1 111.1(4) ?
N2 C7 C8 124.1(5) ?
N1 C7 C8 124.8(4) ?
C9 C8 C7 125.8(5) ?
C9 C8 H8 117.1 ?
C7 C8 H8 117.1 ?
C8 C9 C10 128.3(6) ?
C8 C9 H9 115.8 ?
C10 C9 H9 115.8 ?
C9 C10 H10A 109.5 ?
C9 C10 H10B 109.5 ?
H10A C10 H10B 109.5 ?
C9 C10 H10C 109.5 ?
H10A C10 H10C 109.5 ?
H10B C10 H10C 109.5 ?
C16 C11 C12 119.2(5) ?
C16 C11 S1 119.9(4) ?
C12 C11 S1 120.9(4) ?
C13 C12 C11 119.6(4) ?
C13 C12 H12 120.2 ?
C11 C12 H12 120.2 ?
C12 C13 C14 122.3(5) ?
C12 C13 H13 118.9 ?
C14 C13 H13 118.9 ?
C15 C14 C13 117.1(5) ?
C15 C14 C17 121.4(5) ?
C13 C14 C17 121.5(5) ?
C16 C15 C14 121.6(5) ?
C16 C15 H15 119.2 ?
C14 C15 H15 119.2 ?
C15 C16 C11 120.2(5) ?
C15 C16 H16 119.9 ?
C11 C16 H16 119.9 ?
C14 C17 H17A 109.5 ?
C14 C17 H17B 109.5 ?
H17A C17 H17B 109.5 ?
C14 C17 H17C 109.5 ?
H17A C17 H17C 109.5 ?
H17B C17 H17C 109.5 ?

loop_
_geom_bond_atom_site_label_1
_geom_bond_atom_site_label_2
_geom_bond_distance
_geom_bond_publ_flag
S1 O3 1.412(3) yes
S1 O4 1.418(3) yes
S1 N1 1.693(4) yes
S1 C11 1.742(5) yes
O1 N3 1.231(6) ?
O2 N3 1.214(6) ?
N1 C6 1.406(5) yes
N1 C7 1.416(6) yes
N2 C7 1.321(6) yes
N2 C1 1.386(6) yes
N3 C3 1.489(6) yes
C1 C6 1.393(7) ?
C1 C2 1.412(6) ?
C2 C3 1.370(7) ?
C2 H2 0.9300 ?
C3 C4 1.383(7) ?
C4 C5 1.392(7) ?
C4 H4 0.9300 ?
C5 C6 1.373(6) ?
C5 H5 0.9300 ?
C7 C8 1.450(6) ?
C8 C9 1.272(7) yes
C8 H8 0.9300 ?
C9 C10 1.481(7) ?
C9 H9 0.9300 ?
C10 H10A 0.9600 ?
C10 H10B 0.9600 ?
C10 H10C 0.9600 ?
C11 C16 1.374(6) ?
C11 C12 1.389(6) ?
C12 C13 1.357(7) ?
C12 H12 0.9300 ?
C13 C14 1.386(7) ?
C13 H13 0.9300 ?
C14 C15 1.382(7) ?
C14 C17 1.500(7) ?
C15 C16 1.368(7) ?
C15 H15 0.9300 ?
C16 H16 0.9300 ?
C17 H17A 0.9600 ?
C17 H17B 0.9600 ?
C17 H17C 0.9600 ?

loop_
_geom_hbond_atom_site_label_D
_geom_hbond_atom_site_label_H
_geom_hbond_atom_site_label_A
_geom_hbond_site_symmetry_A
_geom_hbond_distance_DH
_geom_hbond_distance_HA
_geom_hbond_distance_DA
_geom_hbond_angle_DHA
_geom_hbond_publ_flag
C5 H5 O3 1_555 0.93 2.37 2.920(6) 118 yes
C8 H8 O4 1_555 0.93 2.30 2.940(7) 126 yes
C9 H9 N2 1_555 0.93 2.61 2.939(8) 101 no
C16 H16 O4 1_555 0.93 2.53 2.910(6) 105 no

loop_
_geom_torsion_atom_site_label_1
_geom_torsion_atom_site_label_2
_geom_torsion_atom_site_label_3
_geom_torsion_atom_site_label_4
_geom_torsion
O3 S1 N1 C6 -30.3(4)
O4 S1 N1 C6 -158.4(3)
C11 S1 N1 C6 85.4(4)
O3 S1 N1 C7 158.0(4)
O4 S1 N1 C7 29.9(4)
C11 S1 N1 C7 -86.3(4)
C7 N2 C1 C6 0.3(5)
C7 N2 C1 C2 -179.7(4)
N2 C1 C2 C3 178.5(4)
C6 C1 C2 C3 -1.5(6)
C1 C2 C3 C4 2.2(7)
C1 C2 C3 N3 -178.5(4)
O2 N3 C3 C2 -175.6(5)
O1 N3 C3 C2 5.1(7)
O2 N3 C3 C4 3.7(7)
O1 N3 C3 C4 -175.6(5)
C2 C3 C4 C5 -1.4(8)
N3 C3 C4 C5 179.3(4)
C3 C4 C5 C6 -0.1(7)
C4 C5 C6 C1 0.7(7)
C4 C5 C6 N1 -179.4(5)
N2 C1 C6 C5 -179.9(4)
C2 C1 C6 C5 0.1(7)
N2 C1 C6 N1 0.2(5)
C2 C1 C6 N1 -179.8(4)
C7 N1 C6 C5 179.5(5)
S1 N1 C6 C5 6.2(7)
C7 N1 C6 C1 -0.7(4)
S1 N1 C6 C1 -173.9(3)
C1 N2 C7 N1 -0.7(5)
C1 N2 C7 C8 -179.6(4)
C6 N1 C7 N2 0.9(5)
S1 N1 C7 N2 173.7(3)
C6 N1 C7 C8 179.7(4)
S1 N1 C7 C8 -7.5(6)
N2 C7 C8 C9 6.6(8)
N1 C7 C8 C9 -172.1(5)
C7 C8 C9 C10 178.6(5)
O3 S1 C11 C16 -136.5(4)
O4 S1 C11 C16 -2.6(5)
N1 S1 C11 C16 111.5(4)
O3 S1 C11 C12 42.1(4)
O4 S1 C11 C12 176.0(4)
N1 S1 C11 C12 -69.9(4)
C16 C11 C12 C13 -0.7(8)
S1 C11 C12 C13 -179.4(4)
C11 C12 C13 C14 1.6(8)
C12 C13 C14 C15 -0.7(8)
C12 C13 C14 C17 179.3(5)
C13 C14 C15 C16 -1.1(8)
C17 C14 C15 C16 178.9(5)
C14 C15 C16 C11 2.0(8)
C12 C11 C16 C15 -1.0(8)
S1 C11 C16 C15 177.6(4)
